data_7158873
loop_
_publ_author_name
'Hsueh, Nai-Chen'
'Chang, Meng-Yang'

_publ_section_title
;
 BF3&#x00B7;OEt2-Mediated Nucleophilic Fluorocyclization of Sulfonyl
 3-Methylene-oxabenzocyclooctan-6-ones. Diastereocontrolled Synthesis of
 Benzofused Fluorooxabicyclo[4.2.1]nonanes
;
_journal_name_full 'Organic &amp; Biomolecular Chemistry'
_journal_paper_doi 10.1039/D2OB01459A
_journal_year 2022
_chemical_formula_moiety 'C18 H17 F O3 S'
_chemical_formula_sum 'C18 H17 F O3 S'
_chemical_formula_weight 332.38
_space_group_crystal_system triclinic
_space_group_IT_number 2
_space_group_name_Hall '-P 1'
_space_group_name_H-M_alt 'P -1'
_atom_sites_solution_hydrogens geom
_atom_sites_solution_primary iterative
_atom_sites_solution_secondary difmap
_audit_creation_date 2020-03-09
_audit_creation_method
;
Olex2 1.2
(compiled 2018.05.29 svn.r3508 for OlexSys, GUI svn.r5506)
;
_audit_update_record
;
2020-05-11 deposited with the CCDC.	2022-09-08 downloaded from the CCDC.
;
_cell_angle_alpha 99.558(2)
_cell_angle_beta 105.692(2)
_cell_angle_gamma 96.770(2)
_cell_formula_units_Z 2
_cell_length_a 6.87130(10)
_cell_length_b 10.4176(3)
_cell_length_c 11.8932(3)
_cell_measurement_reflns_used 7422
_cell_measurement_temperature 113(2)
_cell_measurement_theta_max 26.9860
_cell_measurement_theta_min 2.0070
_cell_volume 796.27(3)
_computing_cell_refinement 'CrysAlisPro 1.171.41.56a (Rigaku OD, 2020)'
_computing_data_collection 'CrysAlisPro 1.171.41.56a (Rigaku OD, 2020)'
_computing_data_reduction 'CrysAlisPro 1.171.41.56a (Rigaku OD, 2020)'
_computing_molecular_graphics 'Olex2 (Dolomanov et al., 2009)'
_computing_publication_material 'Olex2 (Dolomanov et al., 2009)'
_computing_structure_refinement 'XL (Sheldrick, 2008)'
_computing_structure_solution 'olex2.solve (Bourhis et al., 2015)'
_diffrn_ambient_temperature 113(2)
_diffrn_detector 'Hybrid Pixel Array Detector'
_diffrn_detector_area_resol_mean 10.0000
_diffrn_measured_fraction_theta_full 0.999
_diffrn_measured_fraction_theta_max 0.999
_diffrn_measurement_details
;
List of Runs (angles in degrees, time in seconds):

  # Type    Start    End  Width  t~exp~   \w     \q     \k     \f   Frames
#--------------------------------------------------------------------------
  1  \w    -45.00 -20.00   0.50    7.15    --   10.60 -80.00  42.00   50
  2  \w     42.00  67.00   0.50    7.15    --   10.60  80.00 165.00   50
  3  \w      1.00  27.00   0.50    7.15    --   10.60  80.00 165.00   52
  4  \w    -67.00 -42.00   0.50    7.15    --  -10.90 -80.00  42.00   50
  5  \w      7.00  35.00   0.50    7.15    --   10.60 -77.00 -60.00   56
  6  \w    -62.00 -36.00   0.50    7.15    --   10.60 -77.00 -30.00   52
  7  \w    -12.00  14.00   0.50    7.15    --   10.60 -82.00  30.00   52
  8  \w    -16.00  99.00   0.50    7.15    --   10.60  82.00 -90.00  230
  9  \w    -78.00  36.00   0.50    7.15    --   10.60 -77.00  90.00  228
 10  \w    -17.00  71.00   0.50    7.15    --   10.60  82.00  30.00  176
 11  \w    -21.00  17.00   0.50    7.15    --   10.60 -77.00 -30.00   76
 12  \w    -14.00  11.00   0.50    7.15    --   10.60  82.00  90.00   50
 13  \w    -79.00 -51.00   0.50    7.15    --   10.60 -82.00  30.00   56
 14  \w    -72.00 -46.00   0.50    7.15    --   10.60 -77.00 -60.00   52
 15  \w    -25.00  17.00   0.50    7.15    --  -10.90 -82.00   0.00   84
 16  \w    -97.00   7.00   0.50    7.15    --  -10.90 -77.00-180.00  208
 17  \w    -64.00 -38.00   0.50    7.15    --  -10.90 -82.00   0.00   52
 18  \w    -74.00   4.00   0.50    7.15    --  -10.90 -82.00 120.00  156
 19  \w    -99.00 -65.00   0.50    7.15    --  -10.90 -77.00 -90.00   68
 20  \w     22.00  54.00   0.50    7.15    --  -10.90  80.00 165.00   64
;
_diffrn_measurement_device 'four-circle diffractometer'
_diffrn_measurement_device_type 'XtaLAB Pro II AFC12 (RINC): Kappa single'
_diffrn_measurement_method '\w scans'
_diffrn_orient_matrix_type 'CrysAlisPro convention (1999,Acta A55,543-557)'
_diffrn_orient_matrix_UB_11 -0.0350148000
_diffrn_orient_matrix_UB_12 -0.0611336000
_diffrn_orient_matrix_UB_13 0.0128733000
_diffrn_orient_matrix_UB_21 0.0163275000
_diffrn_orient_matrix_UB_22 -0.0341614000
_diffrn_orient_matrix_UB_23 -0.0525344000
_diffrn_orient_matrix_UB_31 0.1017463000
_diffrn_orient_matrix_UB_32 -0.0027018000
_diffrn_orient_matrix_UB_33 0.0329211000
_diffrn_radiation_monochromator mirror
_diffrn_radiation_probe x-ray
_diffrn_radiation_type MoK\a
_diffrn_radiation_wavelength 0.71073
_diffrn_reflns_av_R_equivalents 0.0226
_diffrn_reflns_av_unetI/netI 0.0250
_diffrn_reflns_limit_h_max 8
_diffrn_reflns_limit_h_min -8
_diffrn_reflns_limit_k_max 12
_diffrn_reflns_limit_k_min -12
_diffrn_reflns_limit_l_max 14
_diffrn_reflns_limit_l_min -14
_diffrn_reflns_number 12550
_diffrn_reflns_theta_full 26.00
_diffrn_reflns_theta_max 26.00
_diffrn_reflns_theta_min 1.82
_diffrn_source 'micro-focus sealed X-ray tube'
_diffrn_source_type 'Rigaku (Mo) X-ray Source'
_exptl_absorpt_coefficient_mu 0.226
_exptl_absorpt_correction_T_max 1.00000
_exptl_absorpt_correction_T_min 0.59039
_exptl_absorpt_correction_type multi-scan
_exptl_absorpt_process_details
;
CrysAlisPro 1.171.41.56a (Rigaku Oxford Diffraction, 2020)
Empirical absorption correction using spherical harmonics,
 implemented in SCALE3 ABSPACK scaling algorithm.
;
_exptl_crystal_colour 'clear light colourless'
_exptl_crystal_colour_lustre clear
_exptl_crystal_colour_modifier light
_exptl_crystal_colour_primary colourless
_exptl_crystal_density_diffrn 1.386
_exptl_crystal_density_method 'not measured'
_exptl_crystal_description block
_exptl_crystal_F_000 348
_exptl_crystal_size_max 0.15
_exptl_crystal_size_mid 0.15
_exptl_crystal_size_min 0.1
_refine_diff_density_max 0.713
_refine_diff_density_min -0.519
_refine_diff_density_rms 0.051
_refine_ls_extinction_method none
_refine_ls_goodness_of_fit_ref 1.076
_refine_ls_hydrogen_treatment constr
_refine_ls_matrix_type full
_refine_ls_number_parameters 209
_refine_ls_number_reflns 3134
_refine_ls_number_restraints 0
_refine_ls_restrained_S_all 1.076
_refine_ls_R_factor_all 0.0484
_refine_ls_R_factor_gt 0.0416
_refine_ls_shift/su_max 0.001
_refine_ls_shift/su_mean 0.000
_refine_ls_structure_factor_coef Fsqd
_refine_ls_weighting_details 'calc w=1/[\s^2^(Fo^2^)+(0.0461P)^2^+0.5397P] where P=(Fo^2^+2Fc^2^)/3'
_refine_ls_weighting_scheme calc
_refine_ls_wR_factor_gt 0.1025
_refine_ls_wR_factor_ref 0.1059
_reflns_number_gt 2712
_reflns_number_total 3134
_reflns_threshold_expression >2sigma(I)
_cod_data_source_file d2ob01459a2.cif
_cod_data_source_block nc1202nb
_cod_original_cell_volume 796.26(3)
_cod_database_code 7158873
_chemical_oxdiff_formula 'C18 H17 S1 O3 F1'
_diffrn_oxdiff_digest_frames
;
01542d3b515a656385ac5f93c1b47053d800025873e
;
_reflns_odcompleteness_completeness 99.36
_reflns_odcompleteness_iscentric 1
_reflns_odcompleteness_theta 26.32
_olex2_refinement_description
;
1. Fixed Uiso
 At 1.2 times of:
  All C(H) groups, All C(H,H) groups
 At 1.5 times of:
  All C(H,H,H) groups
2.a Ternary CH refined with riding coordinates:
 C9(H9), C10(H10)
2.b Secondary CH2 refined with riding coordinates:
 C8(H8A,H8B), C11(H11A,H11B)
2.c Aromatic/amide H refined with riding coordinates:
 C3(H3), C4(H4), C5(H5), C6(H6), C14(H14), C15(H15), C17(H17), C18(H18)
2.d Idealised Me refined as rotating group:
 C12(H12A,H12B,H12C)
;
_olex2_submission_special_instructions 'No special instructions were received'
_oxdiff_exptl_absorpt_empirical_details
;
Empirical correction (ABSPACK) includes:
- Absorption correction using spherical harmonics
- Frame scaling
;
_oxdiff_exptl_absorpt_empirical_full_max 1.580
_oxdiff_exptl_absorpt_empirical_full_min 0.735

loop_
_space_group_symop_id
_space_group_symop_operation_xyz
1 'x, y, z'
2 '-x, -y, -z'

loop_
_atom_site_label
_atom_site_type_symbol
_atom_site_fract_x
_atom_site_fract_y
_atom_site_fract_z
_atom_site_U_iso_or_equiv
_atom_site_adp_type
_atom_site_occupancy
_atom_site_calc_flag
_atom_site_disorder_assembly
_atom_site_disorder_group
_atom_site_refinement_flags_posn
S1 S 0.72712(7) 0.59123(4) 0.90141(4) 0.02396(14) Uani 1 d . . .
F1 F 0.2892(2) 1.02809(12) 0.81327(13) 0.0481(4) Uani 1 d . . .
O1 O 0.5993(2) 0.16954(12) 0.63418(12) 0.0270(3) Uani 1 d . . .
O2 O 0.9231(2) 0.62531(13) 0.88278(14) 0.0337(4) Uani 1 d . . .
O3 O 0.7229(2) 0.57377(12) 1.01818(12) 0.0288(3) Uani 1 d . . .
C1 C 0.4239(3) 0.20929(18) 0.57378(17) 0.0245(4) Uani 1 d . . .
C2 C 0.4025(3) 0.34197(18) 0.58701(17) 0.0249(4) Uani 1 d . . .
C3 C 0.2196(3) 0.3736(2) 0.52195(18) 0.0300(5) Uani 1 d . . .
H3 H 0.2018 0.4634 0.5310 0.036 Uiso 1 calc . . R
C4 C 0.0642(3) 0.2777(2) 0.44493(18) 0.0317(5) Uani 1 d . . .
H4 H -0.0584 0.3012 0.4002 0.038 Uiso 1 calc . . R
C5 C 0.0884(3) 0.1453(2) 0.43312(19) 0.0335(5) Uani 1 d . . .
H5 H -0.0185 0.0784 0.3805 0.040 Uiso 1 calc . . R
C6 C 0.2677(3) 0.11119(19) 0.49791(18) 0.0301(5) Uani 1 d . . .
H6 H 0.2835 0.0211 0.4904 0.036 Uiso 1 calc . . R
C7 C 0.7633(3) 0.27281(17) 0.71672(17) 0.0237(4) Uani 1 d . . .
C8 C 0.6968(3) 0.32326(17) 0.82719(18) 0.0254(4) Uani 1 d . . .
H8A H 0.8175 0.3525 0.8989 0.030 Uiso 1 calc . . R
H8B H 0.6019 0.2530 0.8416 0.030 Uiso 1 calc . . R
C9 C 0.5870(3) 0.44160(17) 0.79798(17) 0.0228(4) Uani 1 d . . .
H9 H 0.4439 0.4248 0.8034 0.027 Uiso 1 calc . . R
C10 C 0.5820(3) 0.44390(18) 0.66821(18) 0.0260(4) Uani 1 d . . .
H10 H 0.5779 0.5339 0.6497 0.031 Uiso 1 calc . . R
C11 C 0.7789(3) 0.39236(19) 0.6596(2) 0.0295(5) Uani 1 d . . .
H11A H 0.7789 0.3668 0.5756 0.035 Uiso 1 calc . . R
H11B H 0.9030 0.4583 0.7049 0.035 Uiso 1 calc . . R
C12 C 0.9510(3) 0.20763(19) 0.74199(19) 0.0309(5) Uani 1 d . . .
H12A H 0.9235 0.1302 0.7757 0.046 Uiso 1 calc . . GR
H12B H 1.0669 0.2704 0.7991 0.046 Uiso 1 calc . . GR
H12C H 0.9845 0.1800 0.6676 0.046 Uiso 1 calc . . GR
C13 C 0.5833(3) 0.71630(17) 0.86363(17) 0.0223(4) Uani 1 d . . .
C14 C 0.4096(3) 0.72473(18) 0.90010(17) 0.0258(4) Uani 1 d . . .
H14 H 0.3606 0.6588 0.9370 0.031 Uiso 1 calc . . R
C15 C 0.3077(3) 0.8303(2) 0.88234(19) 0.0311(5) Uani 1 d . . .
H15 H 0.1887 0.8388 0.9072 0.037 Uiso 1 calc . . R
C16 C 0.3839(3) 0.92224(18) 0.8277(2) 0.0323(5) Uani 1 d . . .
C17 C 0.5488(3) 0.9116(2) 0.7835(2) 0.0381(5) Uani 1 d . . .
H17 H 0.5908 0.9742 0.7414 0.046 Uiso 1 calc . . R
C18 C 0.6512(3) 0.8067(2) 0.8027(2) 0.0340(5) Uani 1 d . . .
H18 H 0.7665 0.7965 0.7745 0.041 Uiso 1 calc . . R

loop_
_atom_site_aniso_label
_atom_site_aniso_U_11
_atom_site_aniso_U_22
_atom_site_aniso_U_33
_atom_site_aniso_U_23
_atom_site_aniso_U_13
_atom_site_aniso_U_12
S1 0.0243(3) 0.0170(2) 0.0301(3) 0.00308(18) 0.00706(19) 0.00656(17)
F1 0.0426(8) 0.0259(6) 0.0693(10) 0.0111(6) -0.0001(7) 0.0186(6)
O1 0.0306(7) 0.0211(7) 0.0286(8) 0.0025(5) 0.0065(6) 0.0108(5)
O2 0.0278(7) 0.0264(7) 0.0492(10) 0.0084(7) 0.0136(7) 0.0071(6)
O3 0.0330(8) 0.0221(7) 0.0272(8) 0.0046(6) 0.0024(6) 0.0052(6)
C1 0.0329(10) 0.0260(10) 0.0196(10) 0.0063(8) 0.0120(8) 0.0126(8)
C2 0.0336(10) 0.0251(9) 0.0217(10) 0.0065(8) 0.0142(8) 0.0112(8)
C3 0.0424(12) 0.0290(10) 0.0254(11) 0.0083(8) 0.0146(9) 0.0179(9)
C4 0.0359(11) 0.0428(12) 0.0211(11) 0.0076(9) 0.0100(9) 0.0198(9)
C5 0.0369(12) 0.0375(11) 0.0241(11) -0.0009(9) 0.0078(9) 0.0115(9)
C6 0.0387(12) 0.0256(10) 0.0274(11) 0.0012(8) 0.0128(9) 0.0102(9)
C7 0.0266(10) 0.0188(9) 0.0266(10) 0.0023(7) 0.0094(8) 0.0065(7)
C8 0.0342(11) 0.0187(9) 0.0290(11) 0.0089(8) 0.0141(9) 0.0101(8)
C9 0.0274(10) 0.0176(9) 0.0275(11) 0.0068(7) 0.0128(8) 0.0054(7)
C10 0.0355(11) 0.0207(9) 0.0304(11) 0.0108(8) 0.0183(9) 0.0105(8)
C11 0.0366(11) 0.0239(10) 0.0374(12) 0.0092(8) 0.0225(10) 0.0107(8)
C12 0.0301(11) 0.0250(10) 0.0365(12) 0.0009(8) 0.0093(9) 0.0100(8)
C13 0.0238(9) 0.0155(8) 0.0264(10) 0.0011(7) 0.0066(8) 0.0048(7)
C14 0.0305(10) 0.0215(9) 0.0272(11) 0.0048(8) 0.0112(8) 0.0058(8)
C15 0.0280(10) 0.0297(10) 0.0363(12) 0.0032(9) 0.0105(9) 0.0102(8)
C16 0.0295(11) 0.0179(9) 0.0412(13) 0.0028(8) -0.0036(9) 0.0096(8)
C17 0.0415(12) 0.0253(10) 0.0506(14) 0.0175(10) 0.0135(11) 0.0044(9)
C18 0.0324(11) 0.0273(10) 0.0489(14) 0.0140(9) 0.0189(10) 0.0061(8)

loop_
_atom_type_symbol
_atom_type_description
_atom_type_scat_dispersion_real
_atom_type_scat_dispersion_imag
_atom_type_scat_source
C C 0.0033 0.0016 'International Tables Vol C Tables 4.2.6.8 and 6.1.1.4'
H H 0.0000 0.0000 'International Tables Vol C Tables 4.2.6.8 and 6.1.1.4'
F F 0.0171 0.0103 'International Tables Vol C Tables 4.2.6.8 and 6.1.1.4'
O O 0.0106 0.0060 'International Tables Vol C Tables 4.2.6.8 and 6.1.1.4'
S S 0.1246 0.1234 'International Tables Vol C Tables 4.2.6.8 and 6.1.1.4'

loop_
_geom_angle_atom_site_label_1
_geom_angle_atom_site_label_2
_geom_angle_atom_site_label_3
_geom_angle
_geom_angle_site_symmetry_1
_geom_angle_site_symmetry_3
_geom_angle_publ_flag
O2 S1 O3 118.25(9) . . ?
O2 S1 C9 109.99(9) . . ?
O2 S1 C13 107.28(8) . . ?
O3 S1 C9 106.81(8) . . ?
O3 S1 C13 108.21(8) . . ?
C13 S1 C9 105.60(9) . . ?
C1 O1 C7 117.14(14) . . ?
O1 C1 C2 122.04(18) . . ?
O1 C1 C6 116.94(16) . . ?
C6 C1 C2 121.02(18) . . ?
C1 C2 C10 118.08(17) . . ?
C3 C2 C1 118.24(19) . . ?
C3 C2 C10 123.65(17) . . ?
C2 C3 H3 119.3 . . ?
C4 C3 C2 121.50(18) . . ?
C4 C3 H3 119.3 . . ?
C3 C4 H4 120.3 . . ?
C3 C4 C5 119.38(19) . . ?
C5 C4 H4 120.3 . . ?
C4 C5 H5 119.9 . . ?
C6 C5 C4 120.2(2) . . ?
C6 C5 H5 119.9 . . ?
C1 C6 H6 120.2 . . ?
C5 C6 C1 119.63(18) . . ?
C5 C6 H6 120.2 . . ?
O1 C7 C8 108.83(15) . . ?
O1 C7 C11 108.58(16) . . ?
O1 C7 C12 104.84(14) . . ?
C11 C7 C8 103.88(14) . . ?
C12 C7 C8 114.62(16) . . ?
C12 C7 C11 115.90(16) . . ?
C7 C8 H8A 110.7 . . ?
C7 C8 H8B 110.7 . . ?
C7 C8 C9 105.39(15) . . ?
H8A C8 H8B 108.8 . . ?
C9 C8 H8A 110.7 . . ?
C9 C8 H8B 110.7 . . ?
S1 C9 H9 109.8 . . ?
C8 C9 S1 109.73(13) . . ?
C8 C9 H9 109.8 . . ?
C10 C9 S1 113.02(12) . . ?
C10 C9 C8 104.45(14) . . ?
C10 C9 H9 109.8 . . ?
C2 C10 C9 107.89(15) . . ?
C2 C10 H10 112.8 . . ?
C2 C10 C11 107.36(15) . . ?
C9 C10 H10 112.8 . . ?
C11 C10 C9 102.68(15) . . ?
C11 C10 H10 112.8 . . ?
C7 C11 C10 100.72(15) . . ?
C7 C11 H11A 111.6 . . ?
C7 C11 H11B 111.6 . . ?
C10 C11 H11A 111.6 . . ?
C10 C11 H11B 111.6 . . ?
H11A C11 H11B 109.4 . . ?
C7 C12 H12A 109.5 . . ?
C7 C12 H12B 109.5 . . ?
C7 C12 H12C 109.5 . . ?
H12A C12 H12B 109.5 . . ?
H12A C12 H12C 109.5 . . ?
H12B C12 H12C 109.5 . . ?
C14 C13 S1 118.71(14) . . ?
C14 C13 C18 121.56(17) . . ?
C18 C13 S1 119.67(15) . . ?
C13 C14 H14 120.3 . . ?
C13 C14 C15 119.38(18) . . ?
C15 C14 H14 120.3 . . ?
C14 C15 H15 121.0 . . ?
C16 C15 C14 117.98(19) . . ?
C16 C15 H15 121.0 . . ?
F1 C16 C15 118.44(19) . . ?
F1 C16 C17 117.81(19) . . ?
C15 C16 C17 123.73(18) . . ?
C16 C17 H17 121.1 . . ?
C16 C17 C18 117.88(19) . . ?
C18 C17 H17 121.1 . . ?
C13 C18 H18 120.4 . . ?
C17 C18 C13 119.23(19) . . ?
C17 C18 H18 120.4 . . ?

loop_
_geom_bond_atom_site_label_1
_geom_bond_atom_site_label_2
_geom_bond_distance
_geom_bond_site_symmetry_2
_geom_bond_publ_flag
S1 O2 1.4364(14) . ?
S1 O3 1.4378(15) . ?
S1 C9 1.7996(19) . ?
S1 C13 1.7702(18) . ?
F1 C16 1.357(2) . ?
O1 C1 1.374(2) . ?
O1 C7 1.468(2) . ?
C1 C2 1.395(3) . ?
C1 C6 1.386(3) . ?
C2 C3 1.394(3) . ?
C2 C10 1.512(3) . ?
C3 H3 0.9500 . ?
C3 C4 1.376(3) . ?
C4 H4 0.9500 . ?
C4 C5 1.397(3) . ?
C5 H5 0.9500 . ?
C5 C6 1.385(3) . ?
C6 H6 0.9500 . ?
C7 C8 1.537(3) . ?
C7 C11 1.521(3) . ?
C7 C12 1.510(3) . ?
C8 H8A 0.9900 . ?
C8 H8B 0.9900 . ?
C8 C9 1.559(2) . ?
C9 H9 1.0000 . ?
C9 C10 1.539(3) . ?
C10 H10 1.0000 . ?
C10 C11 1.535(3) . ?
C11 H11A 0.9900 . ?
C11 H11B 0.9900 . ?
C12 H12A 0.9800 . ?
C12 H12B 0.9800 . ?
C12 H12C 0.9800 . ?
C13 C14 1.383(3) . ?
C13 C18 1.391(3) . ?
C14 H14 0.9500 . ?
C14 C15 1.387(3) . ?
C15 H15 0.9500 . ?
C15 C16 1.374(3) . ?
C16 C17 1.380(3) . ?
C17 H17 0.9500 . ?
C17 C18 1.385(3) . ?
C18 H18 0.9500 . ?

loop_
_geom_torsion_atom_site_label_1
_geom_torsion_atom_site_label_2
_geom_torsion_atom_site_label_3
_geom_torsion_atom_site_label_4
_geom_torsion
_geom_torsion_site_symmetry_1
_geom_torsion_site_symmetry_2
_geom_torsion_site_symmetry_3
_geom_torsion_site_symmetry_4
_geom_torsion_publ_flag
S1 C9 C10 C2 -159.14(12) . . . . ?
S1 C9 C10 C11 87.65(15) . . . . ?
S1 C13 C14 C15 173.22(15) . . . . ?
S1 C13 C18 C17 -173.87(17) . . . . ?
F1 C16 C17 C18 177.29(19) . . . . ?
O1 C1 C2 C3 179.75(17) . . . . ?
O1 C1 C2 C10 1.7(3) . . . . ?
O1 C1 C6 C5 -178.96(18) . . . . ?
O1 C7 C8 C9 -91.05(16) . . . . ?
O1 C7 C11 C10 71.74(18) . . . . ?
O2 S1 C9 C8 66.92(14) . . . . ?
O2 S1 C9 C10 -49.21(15) . . . . ?
O2 S1 C13 C14 -164.69(15) . . . . ?
O2 S1 C13 C18 12.72(19) . . . . ?
O3 S1 C9 C8 -62.59(14) . . . . ?
O3 S1 C9 C10 -178.71(12) . . . . ?
O3 S1 C13 C14 -36.07(18) . . . . ?
O3 S1 C13 C18 141.34(17) . . . . ?
C1 O1 C7 C8 72.18(19) . . . . ?
C1 O1 C7 C11 -40.3(2) . . . . ?
C1 O1 C7 C12 -164.74(16) . . . . ?
C1 C2 C3 C4 -1.1(3) . . . . ?
C1 C2 C10 C9 -77.0(2) . . . . ?
C1 C2 C10 C11 33.1(2) . . . . ?
C2 C1 C6 C5 0.7(3) . . . . ?
C2 C3 C4 C5 1.2(3) . . . . ?
C2 C10 C11 C7 -66.78(18) . . . . ?
C3 C2 C10 C9 105.0(2) . . . . ?
C3 C2 C10 C11 -144.92(19) . . . . ?
C3 C4 C5 C6 -0.4(3) . . . . ?
C4 C5 C6 C1 -0.6(3) . . . . ?
C6 C1 C2 C3 0.1(3) . . . . ?
C6 C1 C2 C10 -178.01(17) . . . . ?
C7 O1 C1 C2 1.7(2) . . . . ?
C7 O1 C1 C6 -178.65(16) . . . . ?
C7 C8 C9 S1 -116.87(14) . . . . ?
C7 C8 C9 C10 4.56(19) . . . . ?
C8 C7 C11 C10 -43.97(19) . . . . ?
C8 C9 C10 C2 81.64(17) . . . . ?
C8 C9 C10 C11 -31.57(18) . . . . ?
C9 S1 C13 C14 78.01(17) . . . . ?
C9 S1 C13 C18 -104.58(18) . . . . ?
C9 C10 C11 C7 46.81(18) . . . . ?
C10 C2 C3 C4 176.92(17) . . . . ?
C11 C7 C8 C9 24.48(19) . . . . ?
C12 C7 C8 C9 151.95(16) . . . . ?
C12 C7 C11 C10 -170.64(16) . . . . ?
C13 S1 C9 C8 -177.63(12) . . . . ?
C13 S1 C9 C10 66.24(15) . . . . ?
C13 C14 C15 C16 0.6(3) . . . . ?
C14 C13 C18 C17 3.5(3) . . . . ?
C14 C15 C16 F1 -177.96(17) . . . . ?
C14 C15 C16 C17 3.8(3) . . . . ?
C15 C16 C17 C18 -4.5(3) . . . . ?
C16 C17 C18 C13 0.8(3) . . . . ?
C18 C13 C14 C15 -4.1(3) . . . . ?
